data_7124333
loop_
_publ_author_name
'Lv, Yunhe'
'Pu, Weiya'
'Liu, Xueru'
'Sun, Jinye'
'Cui, Mengxing'

_publ_section_title
;
 Copper-catalyzed 1,1-arylalkylation of terminal alkynes with diazo esters
 and organoboronic acids
;
_journal_name_full 'Chemical Communications'
_journal_paper_doi 10.1039/C9CC07461A
_journal_year 2019
_chemical_formula_sum 'C17 H16 O2'
_chemical_formula_weight 252.30
_space_group_crystal_system monoclinic
_space_group_IT_number 15
_space_group_name_Hall '-C 2yc'
_space_group_name_H-M_alt 'C 1 2/c 1'
_symmetry_space_group_name_Hall '-C 2yc'
_symmetry_space_group_name_H-M 'C 1 2/c 1'
_atom_sites_solution_hydrogens mixed
_audit_creation_method SHELXL-2017/1
_audit_update_record
;
2019-07-27 deposited with the CCDC.    2019-10-17 downloaded from the CCDC.
;
_cell_angle_alpha 90
_cell_angle_beta 115.852(15)
_cell_angle_gamma 90
_cell_formula_units_Z 8
_cell_length_a 18.085(4)
_cell_length_b 9.7655(19)
_cell_length_c 17.955(4)
_cell_measurement_reflns_used 2412
_cell_measurement_temperature 296(2)
_cell_measurement_theta_max 21.02
_cell_measurement_theta_min 2.43
_cell_volume 2853.7(11)
_computing_cell_refinement 'Bruker SAINT'
_computing_data_collection 'Bruker APEX2'
_computing_data_reduction 'Bruker SAINT'
_computing_molecular_graphics 'Bruker SHELXTL'
_computing_publication_material 'Bruker SHELXTL'
_computing_structure_refinement 'SHELXL-2017/1 (Sheldrick, 2017)'
_computing_structure_solution 'SHELXL-2017/1 (Sheldrick, 2017)'
_diffrn_ambient_temperature 296(2)
_diffrn_measured_fraction_theta_full 1.000
_diffrn_measured_fraction_theta_max 0.996
_diffrn_measurement_device_type 'CCD area detector'
_diffrn_measurement_method 'phi and omega scans'
_diffrn_radiation_type MoK\a
_diffrn_radiation_wavelength 0.71073
_diffrn_reflns_av_R_equivalents 0.0364
_diffrn_reflns_av_unetI/netI 0.0333
_diffrn_reflns_Laue_measured_fraction_full 1.000
_diffrn_reflns_Laue_measured_fraction_max 0.996
_diffrn_reflns_limit_h_max 22
_diffrn_reflns_limit_h_min -21
_diffrn_reflns_limit_k_max 11
_diffrn_reflns_limit_k_min -12
_diffrn_reflns_limit_l_max 22
_diffrn_reflns_limit_l_min -22
_diffrn_reflns_number 14941
_diffrn_reflns_point_group_measured_fraction_full 1.000
_diffrn_reflns_point_group_measured_fraction_max 0.996
_diffrn_reflns_theta_full 25.242
_diffrn_reflns_theta_max 26.403
_diffrn_reflns_theta_min 2.432
_exptl_absorpt_coefficient_mu 0.076
_exptl_absorpt_correction_type none
_exptl_crystal_colour colorless
_exptl_crystal_density_diffrn 1.174
_exptl_crystal_description block
_exptl_crystal_F_000 1072
_exptl_crystal_size_max 0.1
_exptl_crystal_size_mid 0.1
_exptl_crystal_size_min 0.1
_refine_diff_density_max 0.155
_refine_diff_density_min -0.135
_refine_diff_density_rms 0.028
_refine_ls_extinction_coef 0.0028(6)
_refine_ls_extinction_expression Fc^*^=kFc[1+0.001xFc^2^\l^3^/sin(2\q)]^-1/4^
_refine_ls_extinction_method 'SHELXL-2017/1 (Sheldrick 2017)'
_refine_ls_goodness_of_fit_ref 1.012
_refine_ls_hydrogen_treatment constr
_refine_ls_matrix_type full
_refine_ls_number_parameters 173
_refine_ls_number_reflns 2926
_refine_ls_number_restraints 0
_refine_ls_restrained_S_all 1.012
_refine_ls_R_factor_all 0.0729
_refine_ls_R_factor_gt 0.0440
_refine_ls_shift/su_max 0.000
_refine_ls_shift/su_mean 0.000
_refine_ls_structure_factor_coef Fsqd
_refine_ls_weighting_details 'w=1/[\s^2^(Fo^2^)+(0.0565P)^2^+1.0002P] where P=(Fo^2^+2Fc^2^)/3'
_refine_ls_weighting_scheme calc
_refine_ls_wR_factor_gt 0.1131
_refine_ls_wR_factor_ref 0.1346
_reflns_Friedel_coverage 0.000
_reflns_number_gt 1924
_reflns_number_total 2926
_reflns_threshold_expression 'I > 2\s(I)'
_cod_data_source_file c9cc07461a2.cif
_cod_data_source_block 1
_cod_database_code 7124333
_shelx_shelxl_version_number 2017/1
_shelx_space_group_comment
;
The symmetry employed for this shelxl refinement is uniquely defined
by the following loop, which should always be used as a source of
symmetry information in preference to the above space-group names.
They are only intended as comments.
;

loop_
_space_group_symop_operation_xyz
'x, y, z'
'-x, y, -z+1/2'
'x+1/2, y+1/2, z'
'-x+1/2, y+1/2, -z+1/2'
'-x, -y, -z'
'x, -y, z-1/2'
'-x+1/2, -y+1/2, -z'
'x+1/2, -y+1/2, z-1/2'

loop_
_atom_site_label
_atom_site_type_symbol
_atom_site_fract_x
_atom_site_fract_y
_atom_site_fract_z
_atom_site_U_iso_or_equiv
_atom_site_adp_type
_atom_site_occupancy
_atom_site_site_symmetry_order
_atom_site_calc_flag
_atom_site_refinement_flags_posn
_atom_site_refinement_flags_adp
O1 O 0.17825(8) 0.34842(14) 0.42919(7) 0.0766(4) Uani 1 1 d . .
O2 O 0.19308(8) 0.29489(13) 0.55460(8) 0.0757(4) Uani 1 1 d . .
H2 H 0.232933 0.239958 0.558881 0.114 Uiso 1 1 d R U
C2 C 0.01929(9) 0.46443(16) 0.39763(9) 0.0494(4) Uani 1 1 d . .
C11 C -0.03642(10) 0.34408(15) 0.37376(10) 0.0511(4) Uani 1 1 d . .
C4 C 0.15813(9) 0.36021(16) 0.48642(10) 0.0517(4) Uani 1 1 d . .
C5 C 0.05050(11) 0.70245(17) 0.36289(10) 0.0573(4) Uani 1 1 d . .
C3 C 0.09289(10) 0.45902(17) 0.48112(9) 0.0542(4) Uani 1 1 d . .
H3A H 0.116857 0.549813 0.494535 0.065 Uiso 1 1 calc R U
H3B H 0.074313 0.434490 0.522528 0.065 Uiso 1 1 calc R U
C1 C 0.00154(10) 0.57717(16) 0.35021(10) 0.0552(4) Uani 1 1 d . .
H1A H -0.048378 0.575755 0.303081 0.066 Uiso 1 1 calc R U
C17 C -0.08819(11) 0.31660(18) 0.29133(11) 0.0638(5) Uani 1 1 d . .
H17A H -0.085227 0.370670 0.250073 0.077 Uiso 1 1 calc R U
C10 C 0.01257(13) 0.82982(18) 0.35161(11) 0.0712(5) Uani 1 1 d . .
H10A H -0.043503 0.834605 0.336614 0.085 Uiso 1 1 calc R U
C16 C -0.14387(12) 0.2104(2) 0.26981(13) 0.0743(5) Uani 1 1 d . .
H16A H -0.178567 0.196077 0.214155 0.089 Uiso 1 1 calc R U
C12 C -0.04090(12) 0.25468(18) 0.43203(11) 0.0660(5) Uani 1 1 d . .
H12A H -0.005221 0.266660 0.487630 0.079 Uiso 1 1 calc R U
C13 C -0.09683(14) 0.1489(2) 0.40940(13) 0.0780(6) Uani 1 1 d . .
H13A H -0.098809 0.092474 0.450205 0.094 Uiso 1 1 calc R U
C6 C 0.13320(12) 0.6996(2) 0.38232(13) 0.0755(6) Uani 1 1 d . .
H6A H 0.159552 0.615636 0.388556 0.091 Uiso 1 1 calc R U
C14 C -0.14996(12) 0.1247(2) 0.32773(14) 0.0741(5) Uani 1 1 d . .
C9 C 0.05690(18) 0.9489(2) 0.36234(14) 0.0909(7) Uani 1 1 d . .
H9A H 0.030710 1.033146 0.355127 0.109 Uiso 1 1 calc R U
C15\ C -0.21179(16) 0.0096(2) 0.30251(18) 0.1085(8) Uani 1 1 d . .
H15A H -0.207064 -0.038825 0.350924 0.163 Uiso 1 1 calc R U
H15B H -0.266215 0.046538 0.274024 0.163 Uiso 1 1 calc R U
H15C H -0.201424 -0.052176 0.266543 0.163 Uiso 1 1 calc R U
C8 C 0.13918(19) 0.9438(3) 0.38354(15) 0.1014(8) Uani 1 1 d . .
H8A H 0.169103 1.024443 0.391758 0.122 Uiso 1 1 calc R U
C7 C 0.17766(16) 0.8191(3) 0.39269(16) 0.0981(7) Uani 1 1 d . .
H7A H 0.233367 0.815248 0.405801 0.118 Uiso 1 1 calc R U

loop_
_atom_site_aniso_label
_atom_site_aniso_U_11
_atom_site_aniso_U_22
_atom_site_aniso_U_33
_atom_site_aniso_U_23
_atom_site_aniso_U_13
_atom_site_aniso_U_12
O1 0.0802(9) 0.0990(10) 0.0570(8) 0.0152(7) 0.0358(7) 0.0411(7)
O2 0.0759(8) 0.0909(9) 0.0620(8) 0.0238(7) 0.0315(7) 0.0390(7)
C2 0.0484(8) 0.0545(9) 0.0472(9) 0.0009(7) 0.0226(7) 0.0134(7)
C11 0.0518(9) 0.0545(9) 0.0501(9) 0.0015(7) 0.0252(7) 0.0120(7)
C4 0.0504(9) 0.0553(9) 0.0445(9) 0.0026(7) 0.0163(7) 0.0098(7)
C5 0.0655(11) 0.0593(10) 0.0468(9) 0.0036(7) 0.0243(8) 0.0059(8)
C3 0.0557(9) 0.0581(9) 0.0477(9) 0.0002(7) 0.0216(8) 0.0134(7)
C1 0.0520(9) 0.0612(10) 0.0499(9) 0.0019(8) 0.0197(8) 0.0086(8)
C17 0.0657(11) 0.0662(11) 0.0557(10) 0.0051(8) 0.0230(9) 0.0011(9)
C10 0.0867(14) 0.0621(11) 0.0647(12) 0.0093(9) 0.0327(10) 0.0136(10)
C16 0.0718(12) 0.0771(12) 0.0633(12) -0.0051(10) 0.0194(10) -0.0042(10)
C12 0.0823(12) 0.0642(11) 0.0539(10) 0.0022(8) 0.0319(10) 0.0031(10)
C13 0.1020(16) 0.0720(12) 0.0759(14) 0.0037(10) 0.0535(13) -0.0071(11)
C6 0.0712(13) 0.0724(12) 0.0837(14) 0.0062(10) 0.0345(11) 0.0009(10)
C14 0.0739(13) 0.0718(12) 0.0860(15) -0.0075(11) 0.0437(12) -0.0072(10)
C9 0.132(2) 0.0591(12) 0.0788(15) 0.0048(10) 0.0434(15) 0.0044(13)
C15\ 0.1049(18) 0.0991(17) 0.134(2) -0.0165(16) 0.0635(17) -0.0333(14)
C8 0.125(2) 0.0801(16) 0.0854(17) 0.0012(12) 0.0332(16) -0.0298(16)
C7 0.0829(15) 0.0991(18) 0.1041(18) 0.0106(14) 0.0331(14) -0.0169(14)

loop_
_atom_type_symbol
_atom_type_description
_atom_type_scat_dispersion_real
_atom_type_scat_dispersion_imag
_atom_type_scat_source
C C 0.0033 0.0016 'International Tables Vol C Tables 4.2.6.8 and 6.1.1.4'
H H 0.0000 0.0000 'International Tables Vol C Tables 4.2.6.8 and 6.1.1.4'
O O 0.0106 0.0060 'International Tables Vol C Tables 4.2.6.8 and 6.1.1.4'

loop_
_geom_angle_atom_site_label_1
_geom_angle_atom_site_label_2
_geom_angle_atom_site_label_3
_geom_angle
C4 O2 H2 115.8
C1 C2 C11 121.45(14)
C1 C2 C3 121.45(15)
C11 C2 C3 116.89(13)
C17 C11 C12 116.53(16)
C17 C11 C2 121.17(15)
C12 C11 C2 122.29(15)
O1 C4 O2 123.26(14)
O1 C4 C3 121.17(14)
O2 C4 C3 115.50(14)
C6 C5 C10 117.77(17)
C6 C5 C1 122.41(16)
C10 C5 C1 119.76(16)
C4 C3 C2 114.54(13)
C4 C3 H3A 108.6
C2 C3 H3A 108.6
C4 C3 H3B 108.6
C2 C3 H3B 108.6
H3A C3 H3B 107.6
C2 C1 C5 128.58(15)
C2 C1 H1A 115.7
C5 C1 H1A 115.7
C16 C17 C11 120.95(17)
C16 C17 H17A 119.5
C11 C17 H17A 119.5
C9 C10 C5 120.9(2)
C9 C10 H10A 119.5
C5 C10 H10A 119.5
C14 C16 C17 122.36(19)
C14 C16 H16A 118.8
C17 C16 H16A 118.8
C13 C12 C11 121.64(17)
C13 C12 H12A 119.2
C11 C12 H12A 119.2
C12 C13 C14 121.62(18)
C12 C13 H13A 119.2
C14 C13 H13A 119.2
C5 C6 C7 121.3(2)
C5 C6 H6A 119.4
C7 C6 H6A 119.4
C16 C14 C13 116.81(18)
C16 C14 C15\ 121.3(2)
C13 C14 C15\ 121.9(2)
C8 C9 C10 120.3(2)
C8 C9 H9A 119.8
C10 C9 H9A 119.8
C14 C15\ H15A 109.5
C14 C15\ H15B 109.5
H15A C15\ H15B 109.5
C14 C15\ H15C 109.5
H15A C15\ H15C 109.5
H15B C15\ H15C 109.5
C9 C8 C7 119.8(2)
C9 C8 H8A 120.1
C7 C8 H8A 120.1
C8 C7 C6 119.8(2)
C8 C7 H7A 120.1
C6 C7 H7A 120.1

loop_
_geom_bond_atom_site_label_1
_geom_bond_atom_site_label_2
_geom_bond_distance
O1 C4 1.2358(19)
O2 C4 1.2768(19)
O2 H2 0.8745
C2 C1 1.342(2)
C2 C11 1.484(2)
C2 C3 1.511(2)
C11 C17 1.389(2)
C11 C12 1.392(2)
C4 C3 1.495(2)
C5 C6 1.380(3)
C5 C10 1.392(2)
C5 C1 1.469(2)
C3 H3A 0.9700
C3 H3B 0.9700
C1 H1A 0.9300
C17 C16 1.379(3)
C17 H17A 0.9300
C10 C9 1.377(3)
C10 H10A 0.9300
C16 C14 1.376(3)
C16 H16A 0.9300
C12 C13 1.377(3)
C12 H12A 0.9300
C13 C14 1.379(3)
C13 H13A 0.9300
C6 C7 1.383(3)
C6 H6A 0.9300
C14 C15\ 1.509(3)
C9 C8 1.367(3)
C9 H9A 0.9300
C15\ H15A 0.9600
C15\ H15B 0.9600
C15\ H15C 0.9600
C8 C7 1.376(3)
C8 H8A 0.9300
C7 H7A 0.9300

loop_
_geom_torsion_atom_site_label_1
_geom_torsion_atom_site_label_2
_geom_torsion_atom_site_label_3
_geom_torsion_atom_site_label_4
_geom_torsion
C1 C2 C11 C17 26.9(2)
C3 C2 C11 C17 -158.32(14)
C1 C2 C11 C12 -151.93(16)
C3 C2 C11 C12 22.9(2)
O1 C4 C3 C2 41.2(2)
O2 C4 C3 C2 -141.64(16)
C1 C2 C3 C4 -114.11(16)
C11 C2 C3 C4 71.09(18)
C11 C2 C1 C5 -177.78(14)
C3 C2 C1 C5 7.7(2)
C6 C5 C1 C2 47.7(3)
C10 C5 C1 C2 -135.27(18)
C12 C11 C17 C16 3.4(3)
C2 C11 C17 C16 -175.44(15)
C6 C5 C10 C9 -2.2(3)
C1 C5 C10 C9 -179.39(17)
C11 C17 C16 C14 -1.6(3)
C17 C11 C12 C13 -3.4(3)
C2 C11 C12 C13 175.49(16)
C11 C12 C13 C14 1.4(3)
C10 C5 C6 C7 1.9(3)
C1 C5 C6 C7 178.98(18)
C17 C16 C14 C13 -0.6(3)
C17 C16 C14 C15\ 179.7(2)
C12 C13 C14 C16 0.6(3)
C12 C13 C14 C15\ -179.6(2)
C5 C10 C9 C8 0.7(3)
C10 C9 C8 C7 1.2(4)
C9 C8 C7 C6 -1.5(4)
C5 C6 C7 C8 0.0(4)
